data_1546435
loop_
_publ_author_name
'Wu, Cheng-Juan'
'Cao, Wen-Xiao'
'Lei, Tao'
'Li, Zhi-Hua'
'Meng, Qing-Yuan'
'Yang, Xiu-Long'
'Chen, Bin'
'Ramamurthy, Vaidhyanathan'
'Tung, Chen-Ho'
'Wu, Li-Zhu'

_publ_section_title
;
 A sustainable synthesis of 2-aryl-3-carboxylate indolines from N-aryl
 enamines under visible light irradiation
;
_journal_issue 59
_journal_name_full 'Chemical Communications'
_journal_page_first 8320
_journal_page_last 8323
_journal_paper_doi 10.1039/C7CC04358A
_journal_volume 53
_journal_year 2017
_chemical_formula_moiety 'C24 H21 N O3'
_chemical_formula_sum 'C24 H21 N O3'
_chemical_formula_weight 371.42
_chemical_name_systematic '(trans)-Ethyl 1-benzoyl-2-phenylindoline-3-carboxylate'
_space_group_crystal_system monoclinic
_space_group_IT_number 14
_space_group_name_Hall '-P 2ybc'
_space_group_name_H-M_alt 'P 1 21/c 1'
_symmetry_space_group_name_Hall '-P 2ybc'
_symmetry_space_group_name_H-M 'P 1 21/c 1'
_atom_sites_solution_hydrogens geom
_atom_sites_solution_primary iterative
_audit_creation_date 2016-12-02
_audit_creation_method
;
Olex2 1.2
(compiled 2016.11.30 svn.r3356 for OlexSys, GUI svn.r5269)
;
_audit_update_record
;
2017-04-05 deposited with the CCDC.
2017-06-30 downloaded from the CCDC.
;
_cell_angle_alpha 90
_cell_angle_beta 116.272(9)
_cell_angle_gamma 90
_cell_formula_units_Z 8
_cell_length_a 17.0796(14)
_cell_length_b 13.6704(8)
_cell_length_c 18.9052(13)
_cell_measurement_reflns_used 13887
_cell_measurement_temperature 179.99(10)
_cell_measurement_theta_max 28.8380
_cell_measurement_theta_min 3.8720
_cell_volume 3958.1(6)
_computing_cell_refinement 'CrysAlisPro 1.171.39.7e (Rigaku OD, 2015)'
_computing_data_collection 'CrysAlisPro 1.171.39.7e (Rigaku OD, 2015)'
_computing_data_reduction 'CrysAlisPro 1.171.39.7e (Rigaku OD, 2015)'
_computing_molecular_graphics 'Olex2 (Dolomanov et al., 2009)'
_computing_publication_material 'Olex2 (Dolomanov et al., 2009)'
_computing_structure_refinement 'ShelXL (Sheldrick, 2015)'
_computing_structure_solution
;
Superflip (Palatinus & Chapuis, 2007;Palatinus & van der Lee, 2008;
Palatinus et al., 2012)
;
_diffrn_ambient_environment N~2~
_diffrn_ambient_temperature 179.99(10)
_diffrn_detector 'CCD plate'
_diffrn_measured_fraction_theta_full 0.9953
_diffrn_measured_fraction_theta_max 0.8884
_diffrn_measurement_details
;
List of Runs (angles in degrees, time in seconds):

  # Type    Start    End  Width  t~exp~   \w     \q     \k     \f   Frames
#--------------------------------------------------------------------------
  1  \w      8.00  87.00   0.50    1.09    --    0.10  38.00  60.00  158
  2  \w     -3.00  22.00   0.50    1.09    --    0.10 -38.00-180.00   50
  3  \w    -33.00   0.00   0.50    1.09    --    0.10 -82.00-150.00   66
  4  \w    -33.00  26.00   0.50    1.09    --    0.10 -82.00 -60.00  118
  5  \w    -34.00  19.00   0.50    1.09    --    0.10 -57.00  60.00  106
;
_diffrn_measurement_device 'four-circle diffractometer'
_diffrn_measurement_device_type 'XtaLAB Pro: Kappa single'
_diffrn_measurement_method '\w scans'
_diffrn_orient_matrix_type 'CrysAlisPro convention (1999,Acta A55,543-557)'
_diffrn_orient_matrix_UB_11 -0.0254596000
_diffrn_orient_matrix_UB_12 0.0114697000
_diffrn_orient_matrix_UB_13 0.0200448000
_diffrn_orient_matrix_UB_21 0.0378067000
_diffrn_orient_matrix_UB_22 -0.0033575000
_diffrn_orient_matrix_UB_23 0.0366846000
_diffrn_orient_matrix_UB_31 0.0084033000
_diffrn_orient_matrix_UB_32 0.0504468000
_diffrn_orient_matrix_UB_33 -0.0021246000
_diffrn_radiation_monochromator graphite
_diffrn_radiation_probe x-ray
_diffrn_radiation_type 'Mo K\a'
_diffrn_radiation_wavelength 0.71073
_diffrn_reflns_av_R_equivalents 0.0437
_diffrn_reflns_av_unetI/netI 0.0363
_diffrn_reflns_Laue_measured_fraction_full 0.996
_diffrn_reflns_Laue_measured_fraction_max 0.996
_diffrn_reflns_limit_h_max 21
_diffrn_reflns_limit_h_min -21
_diffrn_reflns_limit_k_max 15
_diffrn_reflns_limit_k_min -16
_diffrn_reflns_limit_l_max 23
_diffrn_reflns_limit_l_min -23
_diffrn_reflns_number 32710
_diffrn_reflns_point_group_measured_fraction_full 0.996
_diffrn_reflns_point_group_measured_fraction_max 0.996
_diffrn_reflns_theta_full 25.242
_diffrn_reflns_theta_max 26.019
_diffrn_reflns_theta_min 3.550
_diffrn_source 'fine-focus sealed X-ray tube'
_diffrn_source_type 'Enhance (Mo) X-ray Source'
_exptl_absorpt_coefficient_mu 0.082
_exptl_absorpt_correction_T_max 1.00000
_exptl_absorpt_correction_T_min 0.67639
_exptl_absorpt_correction_type multi-scan
_exptl_absorpt_process_details
;
CrysAlisPro 1.171.39.7e (Rigaku Oxford Diffraction, 2015)
Empirical absorption correction using spherical harmonics,
 implemented in SCALE3 ABSPACK scaling algorithm.
;
_exptl_crystal_colour colorless
_exptl_crystal_density_diffrn 1.247
_exptl_crystal_description block
_exptl_crystal_F_000 1568
_exptl_crystal_recrystallization_method 'Re-crystallisation from solvent: dichloromethane/n-hexane'
_exptl_crystal_size_max 0.15
_exptl_crystal_size_mid 0.1
_exptl_crystal_size_min 0.1
_refine_diff_density_max 0.450
_refine_diff_density_min -0.352
_refine_diff_density_rms 0.049
_refine_ls_extinction_method none
_refine_ls_goodness_of_fit_ref 1.029
_refine_ls_hydrogen_treatment constr
_refine_ls_matrix_type full
_refine_ls_number_parameters 507
_refine_ls_number_reflns 7752
_refine_ls_number_restraints 0
_refine_ls_restrained_S_all 1.029
_refine_ls_R_factor_all 0.0746
_refine_ls_R_factor_gt 0.0592
_refine_ls_shift/su_max 0.000
_refine_ls_shift/su_mean 0.000
_refine_ls_structure_factor_coef Fsqd
_refine_ls_weighting_details 'w=1/[\s^2^(Fo^2^)+(0.0922P)^2^+1.5264P] where P=(Fo^2^+2Fc^2^)/3'
_refine_ls_weighting_scheme calc
_refine_ls_wR_factor_gt 0.1610
_refine_ls_wR_factor_ref 0.1741
_reflns_Friedel_coverage 0.000
_reflns_number_gt 6015
_reflns_number_total 7752
_reflns_threshold_expression 'I > 2\s(I)'
_cod_data_source_file c7cc04358a2.cif
_cod_data_source_block exp_53
_cod_database_code 1546435
_shelxl_version_number 2014-3
_chemical_oxdiff_formula C24H21N1O3
_shelx_space_group_comment
;
The symmetry employed for this shelxl refinement is uniquely defined
by the following loop, which should always be used as a source of
symmetry information in preference to the above space-group names.
They are only intended as comments.
;
_shelx_estimated_absorpt_t_max 0.992
_shelx_estimated_absorpt_t_min 0.988
_reflns_odcompleteness_completeness 99.53
_reflns_odcompleteness_iscentric 1
_reflns_odcompleteness_theta 25.97
_olex2_refinement_description
;
1. Fixed Uiso
 At 1.2 times of:
  All C(H) groups, All C(H,H) groups
 At 1.5 times of:
  All C(H,H,H) groups
2.a Ternary CH refined with riding coordinates:
 C1(H1), C2(H2), C25(H25), C26(H26)
2.b Secondary CH2 refined with riding coordinates:
 C23(H23A,H23B), C47(H47A,H47B)
2.c Aromatic/amide H refined with riding coordinates:
 C4(H4), C5(H5), C6(H6), C7(H7), C11(H11), C12(H12), C13(H13), C14(H14),
 C15(H15), C17(H17), C18(H18), C19(H19), C20(H20), C21(H21), C28(H28), C29(H29),
  C30(H30), C31(H31), C35(H35), C36(H36), C37(H37), C38(H38), C39(H39),
 C41(H41), C42(H42), C43(H43), C44(H44), C45(H45)
2.d Idealised Me refined as rotating group:
 C24(H24A,H24B,H24C), C48(H48A,H48B,H48C)
;
_olex2_submission_special_instructions 'No special instructions were received'
_oxdiff_exptl_absorpt_empirical_details
;
Empirical correction (ABSPACK) includes:
- Absorption correction using spherical harmonics
- Frame scaling
- Detector area scaling
;
_oxdiff_exptl_absorpt_empirical_full_max 1.509
_oxdiff_exptl_absorpt_empirical_full_min 0.574

loop_
_space_group_symop_operation_xyz
'x, y, z'
'-x, y+1/2, -z+1/2'
'-x, -y, -z'
'x, -y-1/2, z-1/2'

loop_
_atom_site_label
_atom_site_type_symbol
_atom_site_fract_x
_atom_site_fract_y
_atom_site_fract_z
_atom_site_U_iso_or_equiv
_atom_site_adp_type
_atom_site_occupancy
_atom_site_site_symmetry_order
_atom_site_calc_flag
_atom_site_refinement_flags_posn
C1 C 0.77316(11) 0.73146(12) 0.51346(9) 0.0310(4) Uani 1 1 d .
H1 H 0.7231 0.7441 0.5261 0.037 Uiso 1 1 calc R
C2 C 0.84901(11) 0.68268(13) 0.58516(9) 0.0339(4) Uani 1 1 d .
H2 H 0.8536 0.6116 0.5751 0.041 Uiso 1 1 calc R
C3 C 0.92906(11) 0.73806(13) 0.59196(10) 0.0347(4) Uani 1 1 d .
C4 C 1.01663(12) 0.71768(16) 0.63840(12) 0.0455(5) Uani 1 1 d .
H4 H 1.0339 0.6606 0.6704 0.055 Uiso 1 1 calc R
C5 C 1.07886(13) 0.78281(18) 0.63717(13) 0.0534(5) Uani 1 1 d .
H5 H 1.1392 0.7692 0.6676 0.064 Uiso 1 1 calc R
C6 C 1.05367(13) 0.86708(17) 0.59211(12) 0.0505(5) Uani 1 1 d .
H6 H 1.0971 0.9110 0.5927 0.061 Uiso 1 1 calc R
C7 C 0.96546(12) 0.88888(14) 0.54561(11) 0.0403(4) Uani 1 1 d .
H7 H 0.9482 0.9470 0.5150 0.048 Uiso 1 1 calc R
C8 C 0.90381(11) 0.82223(13) 0.54583(9) 0.0327(4) Uani 1 1 d .
C9 C 0.76365(11) 0.89272(12) 0.44698(10) 0.0340(4) Uani 1 1 d .
C10 C 0.66619(12) 0.88507(13) 0.41436(11) 0.0411(4) Uani 1 1 d .
C11 C 0.62491(15) 0.89568(17) 0.46275(15) 0.0567(6) Uani 1 1 d .
H11 H 0.6582 0.9053 0.5179 0.068 Uiso 1 1 calc R
C12 C 0.53358(18) 0.8921(2) 0.4295(2) 0.0822(9) Uani 1 1 d .
H12 H 0.5046 0.9005 0.4619 0.099 Uiso 1 1 calc R
C13 C 0.48582(17) 0.8763(2) 0.3494(2) 0.0886(11) Uani 1 1 d .
H13 H 0.4239 0.8736 0.3272 0.106 Uiso 1 1 calc R
C14 C 0.52665(17) 0.8646(2) 0.30175(18) 0.0781(9) Uani 1 1 d .
H14 H 0.4932 0.8527 0.2469 0.094 Uiso 1 1 calc R
C15 C 0.61638(14) 0.87000(16) 0.33356(13) 0.0550(6) Uani 1 1 d .
H15 H 0.6445 0.8634 0.3003 0.066 Uiso 1 1 calc R
C16 C 0.74249(11) 0.67083(12) 0.43886(9) 0.0309(4) Uani 1 1 d .
C17 C 0.67090(13) 0.60888(14) 0.41811(12) 0.0440(5) Uani 1 1 d .
H17 H 0.6410 0.6062 0.4502 0.053 Uiso 1 1 calc R
C18 C 0.64291(15) 0.55122(16) 0.35121(14) 0.0554(6) Uani 1 1 d .
H18 H 0.5950 0.5080 0.3383 0.067 Uiso 1 1 calc R
C19 C 0.68452(14) 0.55637(16) 0.30302(12) 0.0518(5) Uani 1 1 d .
H19 H 0.6651 0.5168 0.2571 0.062 Uiso 1 1 calc R
C20 C 0.75416(14) 0.61900(16) 0.32175(12) 0.0490(5) Uani 1 1 d .
H20 H 0.7819 0.6237 0.2880 0.059 Uiso 1 1 calc R
C21 C 0.78383(12) 0.67528(14) 0.39008(11) 0.0413(4) Uani 1 1 d .
H21 H 0.8328 0.7171 0.4035 0.050 Uiso 1 1 calc R
C22 C 0.83943(13) 0.69751(17) 0.66057(11) 0.0451(5) Uani 1 1 d .
C23 C 0.8804(3) 0.6346(3) 0.78945(17) 0.1179(14) Uani 1 1 d .
H23A H 0.8381 0.6852 0.7878 0.141 Uiso 1 1 calc R
H23B H 0.8621 0.5712 0.8027 0.141 Uiso 1 1 calc R
C24 C 0.9629(3) 0.6585(5) 0.8462(2) 0.157(2) Uani 1 1 d .
H24A H 1.0045 0.6082 0.8477 0.236 Uiso 1 1 calc GR
H24B H 0.9625 0.6624 0.8979 0.236 Uiso 1 1 calc GR
H24C H 0.9802 0.7219 0.8334 0.236 Uiso 1 1 calc GR
C25 C 0.71788(11) 0.22668(12) 0.48472(10) 0.0312(4) Uani 1 1 d .
H25 H 0.7677 0.2385 0.4716 0.037 Uiso 1 1 calc R
C26 C 0.64413(11) 0.17140(13) 0.41630(9) 0.0334(4) Uani 1 1 d .
H26 H 0.6440 0.1007 0.4299 0.040 Uiso 1 1 calc R
C27 C 0.56225(12) 0.22180(14) 0.41003(10) 0.0377(4) Uani 1 1 d .
C28 C 0.47603(13) 0.19355(19) 0.36864(12) 0.0531(5) Uani 1 1 d .
H28 H 0.4612 0.1337 0.3401 0.064 Uiso 1 1 calc R
C29 C 0.41105(14) 0.2550(2) 0.36971(14) 0.0644(7) Uani 1 1 d .
H29 H 0.3514 0.2366 0.3423 0.077 Uiso 1 1 calc R
C30 C 0.43346(15) 0.3423(2) 0.41052(14) 0.0628(7) Uani 1 1 d .
H30 H 0.3884 0.3834 0.4102 0.075 Uiso 1 1 calc R
C31 C 0.51990(14) 0.37217(17) 0.45214(12) 0.0507(5) Uani 1 1 d .
H31 H 0.5345 0.4326 0.4798 0.061 Uiso 1 1 calc R
C32 C 0.58424(12) 0.30960(14) 0.45147(10) 0.0376(4) Uani 1 1 d .
C33 C 0.72189(13) 0.39865(13) 0.53295(10) 0.0373(4) Uani 1 1 d .
C34 C 0.81789(13) 0.40101(13) 0.55782(12) 0.0426(4) Uani 1 1 d .
C35 C 0.85089(16) 0.40057(16) 0.50238(15) 0.0560(6) Uani 1 1 d .
H35 H 0.8124 0.3933 0.4479 0.067 Uiso 1 1 calc R
C36 C 0.93948(19) 0.4106(2) 0.52643(19) 0.0780(8) Uani 1 1 d .
H36 H 0.9619 0.4109 0.4885 0.094 Uiso 1 1 calc R
C37 C 0.99528(19) 0.4203(3) 0.6052(2) 0.0919(10) Uani 1 1 d .
H37 H 1.0562 0.4269 0.6216 0.110 Uiso 1 1 calc R
C38 C 0.96339(19) 0.4205(2) 0.66057(19) 0.0870(9) Uani 1 1 d .
H38 H 1.0025 0.4272 0.7149 0.104 Uiso 1 1 calc R
C39 C 0.87452(16) 0.41106(18) 0.63741(14) 0.0601(6) Uani 1 1 d .
H39 H 0.8526 0.4114 0.6756 0.072 Uiso 1 1 calc R
C40 C 0.74976(11) 0.17099(12) 0.56214(10) 0.0313(4) Uani 1 1 d .
C41 C 0.80577(14) 0.09200(15) 0.57391(12) 0.0488(5) Uani 1 1 d .
H41 H 0.8242 0.0761 0.5347 0.059 Uiso 1 1 calc R
C42 C 0.83488(16) 0.03651(17) 0.64203(13) 0.0602(6) Uani 1 1 d .
H42 H 0.8721 -0.0180 0.6489 0.072 Uiso 1 1 calc R
C43 C 0.80970(14) 0.06048(16) 0.70020(12) 0.0518(5) Uani 1 1 d .
H43 H 0.8301 0.0229 0.7473 0.062 Uiso 1 1 calc R
C44 C 0.75498(13) 0.13891(15) 0.68965(11) 0.0443(5) Uani 1 1 d .
H44 H 0.7381 0.1557 0.7297 0.053 Uiso 1 1 calc R
C45 C 0.72436(12) 0.19367(14) 0.62051(10) 0.0377(4) Uani 1 1 d .
H45 H 0.6858 0.2469 0.6132 0.045 Uiso 1 1 calc R
C46 C 0.65141(12) 0.18246(14) 0.33929(10) 0.0382(4) Uani 1 1 d .
C47 C 0.60989(19) 0.1087(2) 0.21350(13) 0.0700(7) Uani 1 1 d .
H47A H 0.5598 0.0713 0.1743 0.084 Uiso 1 1 calc R
H47B H 0.6078 0.1755 0.1926 0.084 Uiso 1 1 calc R
C48 C 0.6917(2) 0.0611(2) 0.22545(17) 0.0843(9) Uani 1 1 d .
H48A H 0.7411 0.1034 0.2575 0.126 Uiso 1 1 calc GR
H48B H 0.6915 0.0494 0.1742 0.126 Uiso 1 1 calc GR
H48C H 0.6974 -0.0015 0.2527 0.126 Uiso 1 1 calc GR
N1 N 0.81116(9) 0.82647(10) 0.50462(8) 0.0314(3) Uani 1 1 d .
N2 N 0.67656(9) 0.32134(10) 0.48776(8) 0.0341(3) Uani 1 1 d .
O1 O 0.79783(9) 0.95571(10) 0.42392(8) 0.0462(3) Uani 1 1 d .
O2 O 0.88076(15) 0.62779(16) 0.71213(9) 0.0853(6) Uani 1 1 d .
O3 O 0.80273(12) 0.76535(16) 0.67287(10) 0.0768(6) Uani 1 1 d .
O4 O 0.68572(10) 0.46528(10) 0.55089(8) 0.0523(4) Uani 1 1 d .
O5 O 0.60329(10) 0.11376(12) 0.28814(8) 0.0548(4) Uani 1 1 d .
O6 O 0.69312(11) 0.24450(12) 0.32622(8) 0.0551(4) Uani 1 1 d .

loop_
_atom_site_aniso_label
_atom_site_aniso_U_11
_atom_site_aniso_U_22
_atom_site_aniso_U_33
_atom_site_aniso_U_23
_atom_site_aniso_U_13
_atom_site_aniso_U_12
C1 0.0288(8) 0.0323(8) 0.0318(8) 0.0012(7) 0.0132(7) -0.0003(7)
C2 0.0326(9) 0.0384(9) 0.0288(8) 0.0021(7) 0.0117(7) 0.0028(7)
C3 0.0321(9) 0.0415(9) 0.0295(8) -0.0031(7) 0.0128(7) 0.0019(7)
C4 0.0330(10) 0.0563(12) 0.0409(10) 0.0028(9) 0.0107(8) 0.0064(9)
C5 0.0273(9) 0.0729(15) 0.0506(12) 0.0018(11) 0.0086(9) 0.0027(10)
C6 0.0338(10) 0.0624(13) 0.0508(11) -0.0047(10) 0.0146(9) -0.0115(9)
C7 0.0348(10) 0.0432(10) 0.0402(9) -0.0038(8) 0.0140(8) -0.0063(8)
C8 0.0292(8) 0.0387(9) 0.0290(8) -0.0049(7) 0.0118(7) -0.0004(7)
C9 0.0342(9) 0.0333(9) 0.0318(8) -0.0004(7) 0.0123(7) -0.0008(7)
C10 0.0328(9) 0.0331(9) 0.0500(11) 0.0108(8) 0.0116(8) 0.0023(7)
C11 0.0461(12) 0.0533(13) 0.0755(15) 0.0140(11) 0.0312(11) 0.0124(10)
C12 0.0538(15) 0.0709(17) 0.135(3) 0.0326(18) 0.0537(19) 0.0180(13)
C13 0.0331(12) 0.0792(19) 0.125(3) 0.0426(19) 0.0095(16) 0.0111(12)
C14 0.0490(14) 0.0651(16) 0.0804(18) 0.0256(14) -0.0076(13) -0.0073(12)
C15 0.0443(12) 0.0513(12) 0.0492(12) 0.0151(9) 0.0024(9) -0.0021(10)
C16 0.0289(8) 0.0282(8) 0.0300(8) 0.0035(6) 0.0078(7) 0.0024(7)
C17 0.0415(10) 0.0428(10) 0.0453(10) 0.0009(8) 0.0171(9) -0.0076(8)
C18 0.0474(12) 0.0465(11) 0.0592(13) -0.0133(10) 0.0116(10) -0.0145(10)
C19 0.0502(12) 0.0461(11) 0.0423(11) -0.0139(9) 0.0052(9) 0.0032(9)
C20 0.0513(12) 0.0539(12) 0.0407(10) -0.0086(9) 0.0194(9) 0.0030(10)
C21 0.0383(10) 0.0451(10) 0.0411(10) -0.0071(8) 0.0181(8) -0.0053(8)
C22 0.0355(10) 0.0657(13) 0.0319(9) 0.0009(9) 0.0129(8) -0.0023(9)
C23 0.155(4) 0.162(4) 0.0406(15) 0.0247(19) 0.047(2) 0.027(3)
C24 0.145(4) 0.274(7) 0.055(2) -0.043(3) 0.046(2) -0.045(4)
C25 0.0310(8) 0.0320(8) 0.0328(8) -0.0031(7) 0.0160(7) -0.0014(7)
C26 0.0339(9) 0.0385(9) 0.0288(8) -0.0023(7) 0.0148(7) -0.0041(7)
C27 0.0338(9) 0.0527(11) 0.0279(8) 0.0003(7) 0.0149(7) -0.0005(8)
C28 0.0379(11) 0.0798(15) 0.0408(10) -0.0055(10) 0.0168(9) -0.0090(10)
C29 0.0324(11) 0.109(2) 0.0493(12) 0.0015(13) 0.0160(10) 0.0025(12)
C30 0.0407(12) 0.0969(19) 0.0535(13) 0.0109(13) 0.0235(10) 0.0235(12)
C31 0.0467(11) 0.0625(13) 0.0440(11) 0.0055(9) 0.0210(9) 0.0164(10)
C32 0.0371(10) 0.0467(10) 0.0311(8) 0.0059(7) 0.0172(7) 0.0069(8)
C33 0.0507(11) 0.0308(9) 0.0313(8) 0.0026(7) 0.0190(8) 0.0021(8)
C34 0.0489(11) 0.0296(9) 0.0493(11) -0.0079(8) 0.0217(9) -0.0075(8)
C35 0.0621(14) 0.0494(12) 0.0643(14) -0.0087(10) 0.0350(12) -0.0175(10)
C36 0.0724(18) 0.0742(17) 0.107(2) -0.0302(16) 0.0577(17) -0.0323(14)
C37 0.0546(16) 0.099(2) 0.119(3) -0.046(2) 0.0361(17) -0.0266(15)
C38 0.0555(16) 0.104(2) 0.0783(19) -0.0388(17) 0.0086(14) -0.0154(15)
C39 0.0586(14) 0.0615(14) 0.0527(13) -0.0184(11) 0.0177(11) -0.0074(11)
C40 0.0271(8) 0.0313(8) 0.0313(8) -0.0044(6) 0.0092(7) -0.0027(7)
C41 0.0514(12) 0.0486(11) 0.0398(10) -0.0043(9) 0.0141(9) 0.0152(9)
C42 0.0637(14) 0.0489(12) 0.0504(12) 0.0047(10) 0.0094(11) 0.0224(11)
C43 0.0482(12) 0.0500(12) 0.0421(11) 0.0120(9) 0.0063(9) -0.0033(10)
C44 0.0414(10) 0.0550(12) 0.0375(10) 0.0034(8) 0.0185(8) -0.0061(9)
C45 0.0371(9) 0.0391(9) 0.0398(9) 0.0014(7) 0.0197(8) 0.0018(8)
C46 0.0395(10) 0.0457(10) 0.0315(9) -0.0012(7) 0.0178(8) -0.0003(8)
C47 0.0803(18) 0.099(2) 0.0362(11) -0.0163(12) 0.0306(12) -0.0236(15)
C48 0.119(3) 0.088(2) 0.0710(17) -0.0126(15) 0.0649(18) -0.0107(18)
N1 0.0285(7) 0.0318(7) 0.0315(7) -0.0013(6) 0.0112(6) -0.0019(6)
N2 0.0345(8) 0.0334(8) 0.0338(7) 0.0014(6) 0.0146(6) 0.0037(6)
O1 0.0414(7) 0.0461(8) 0.0447(7) 0.0102(6) 0.0131(6) -0.0057(6)
O2 0.1256(17) 0.0927(14) 0.0360(8) 0.0201(8) 0.0343(10) 0.0220(12)
O3 0.0719(11) 0.1196(16) 0.0485(9) 0.0022(9) 0.0355(9) 0.0336(11)
O4 0.0670(10) 0.0413(8) 0.0509(8) -0.0052(6) 0.0282(7) 0.0104(7)
O5 0.0629(9) 0.0709(10) 0.0349(7) -0.0160(7) 0.0256(7) -0.0205(8)
O6 0.0699(10) 0.0610(9) 0.0450(8) -0.0028(7) 0.0350(8) -0.0178(8)

loop_
_atom_type_symbol
_atom_type_description
_atom_type_scat_dispersion_real
_atom_type_scat_dispersion_imag
_atom_type_scat_source
C C 0.0033 0.0016 'International Tables Vol C Tables 4.2.6.8 and 6.1.1.4'
H H 0.0000 0.0000 'International Tables Vol C Tables 4.2.6.8 and 6.1.1.4'
N N 0.0061 0.0033 'International Tables Vol C Tables 4.2.6.8 and 6.1.1.4'
O O 0.0106 0.0060 'International Tables Vol C Tables 4.2.6.8 and 6.1.1.4'

loop_
_geom_angle_atom_site_label_1
_geom_angle_atom_site_label_2
_geom_angle_atom_site_label_3
_geom_angle
C2 C1 H1 109.7
C16 C1 H1 109.7
C16 C1 C2 112.90(13)
N1 C1 H1 109.7
N1 C1 C2 103.62(13)
N1 C1 C16 111.08(13)
C1 C2 H2 111.0
C3 C2 C1 103.42(13)
C3 C2 H2 111.0
C3 C2 C22 108.74(14)
C22 C2 C1 111.56(15)
C22 C2 H2 111.0
C4 C3 C2 129.21(17)
C4 C3 C8 120.73(17)
C8 C3 C2 109.97(15)
C3 C4 H4 120.7
C3 C4 C5 118.52(19)
C5 C4 H4 120.7
C4 C5 H5 119.7
C6 C5 C4 120.70(18)
C6 C5 H5 119.7
C5 C6 H6 119.4
C5 C6 C7 121.27(19)
C7 C6 H6 119.4
C6 C7 H7 121.2
C8 C7 C6 117.61(18)
C8 C7 H7 121.2
C3 C8 C7 121.14(16)
C3 C8 N1 109.76(15)
C7 C8 N1 129.09(16)
N1 C9 C10 116.02(15)
O1 C9 C10 121.32(16)
O1 C9 N1 122.65(16)
C11 C10 C9 121.09(18)
C11 C10 C15 119.7(2)
C15 C10 C9 119.18(19)
C10 C11 H11 120.3
C10 C11 C12 119.3(3)
C12 C11 H11 120.3
C11 C12 H12 120.1
C13 C12 C11 119.8(3)
C13 C12 H12 120.1
C12 C13 H13 119.6
C14 C13 C12 120.8(2)
C14 C13 H13 119.6
C13 C14 H14 120.1
C13 C14 C15 119.8(3)
C15 C14 H14 120.1
C10 C15 H15 119.8
C14 C15 C10 120.4(3)
C14 C15 H15 119.8
C17 C16 C1 119.55(16)
C21 C16 C1 121.74(15)
C21 C16 C17 118.71(16)
C16 C17 H17 119.7
C18 C17 C16 120.58(19)
C18 C17 H17 119.7
C17 C18 H18 119.9
C19 C18 C17 120.19(19)
C19 C18 H18 119.9
C18 C19 H19 120.0
C20 C19 C18 119.92(18)
C20 C19 H19 120.0
C19 C20 H20 120.0
C19 C20 C21 120.0(2)
C21 C20 H20 120.0
C16 C21 C20 120.57(18)
C16 C21 H21 119.7
C20 C21 H21 119.7
O2 C22 C2 110.58(18)
O3 C22 C2 124.64(19)
O3 C22 O2 124.71(19)
H23A C23 H23B 108.2
C24 C23 H23A 109.7
C24 C23 H23B 109.7
C24 C23 O2 109.7(3)
O2 C23 H23A 109.7
O2 C23 H23B 109.7
C23 C24 H24A 109.5
C23 C24 H24B 109.5
C23 C24 H24C 109.5
H24A C24 H24B 109.5
H24A C24 H24C 109.5
H24B C24 H24C 109.5
C26 C25 H25 109.8
C40 C25 H25 109.8
C40 C25 C26 111.88(13)
N2 C25 H25 109.8
N2 C25 C26 103.47(13)
N2 C25 C40 111.86(13)
C25 C26 H26 110.6
C27 C26 C25 103.01(14)
C27 C26 H26 110.6
C27 C26 C46 110.06(14)
C46 C26 C25 111.75(14)
C46 C26 H26 110.6
C28 C27 C26 129.22(18)
C28 C27 C32 120.95(18)
C32 C27 C26 109.78(15)
C27 C28 H28 120.8
C27 C28 C29 118.5(2)
C29 C28 H28 120.8
C28 C29 H29 119.9
C30 C29 C28 120.1(2)
C30 C29 H29 119.9
C29 C30 H30 118.9
C29 C30 C31 122.1(2)
C31 C30 H30 118.9
C30 C31 H31 121.4
C30 C31 C32 117.2(2)
C32 C31 H31 121.4
C27 C32 C31 121.07(18)
C27 C32 N2 109.52(15)
C31 C32 N2 129.40(18)
N2 C33 C34 116.98(15)
O4 C33 C34 120.87(17)
O4 C33 N2 122.12(18)
C35 C34 C33 121.13(18)
C39 C34 C33 118.97(19)
C39 C34 C35 119.7(2)
C34 C35 H35 120.0
C36 C35 C34 120.1(2)
C36 C35 H35 120.0
C35 C36 H36 120.0
C37 C36 C35 120.0(3)
C37 C36 H36 120.0
C36 C37 H37 119.8
C36 C37 C38 120.4(3)
C38 C37 H37 119.8
C37 C38 H38 119.8
C37 C38 C39 120.4(3)
C39 C38 H38 119.8
C34 C39 H39 120.3
C38 C39 C34 119.4(2)
C38 C39 H39 120.3
C41 C40 C25 118.01(16)
C45 C40 C25 123.27(15)
C45 C40 C41 118.70(17)
C40 C41 H41 119.6
C42 C41 C40 120.79(19)
C42 C41 H41 119.6
C41 C42 H42 120.0
C41 C42 C43 119.9(2)
C43 C42 H42 120.0
C42 C43 H43 120.1
C44 C43 C42 119.87(19)
C44 C43 H43 120.1
C43 C44 H44 119.9
C43 C44 C45 120.22(18)
C45 C44 H44 119.9
C40 C45 C44 120.45(17)
C40 C45 H45 119.8
C44 C45 H45 119.8
O5 C46 C26 109.72(15)
O6 C46 C26 125.00(17)
O6 C46 O5 125.27(16)
H47A C47 H47B 108.1
C48 C47 H47A 109.6
C48 C47 H47B 109.6
C48 C47 O5 110.3(2)
O5 C47 H47A 109.6
O5 C47 H47B 109.6
C47 C48 H48A 109.5
C47 C48 H48B 109.5
C47 C48 H48C 109.5
H48A C48 H48B 109.5
H48A C48 H48C 109.5
H48B C48 H48C 109.5
C8 N1 C1 109.65(13)
C9 N1 C1 121.95(13)
C9 N1 C8 125.83(14)
C32 N2 C25 109.07(14)
C33 N2 C25 123.43(14)
C33 N2 C32 126.15(15)
C22 O2 C23 116.9(2)
C46 O5 C47 116.41(17)

loop_
_geom_bond_atom_site_label_1
_geom_bond_atom_site_label_2
_geom_bond_distance
C1 H1 1.0000
C1 C2 1.551(2)
C1 C16 1.515(2)
C1 N1 1.494(2)
C2 H2 1.0000
C2 C3 1.518(2)
C2 C22 1.519(2)
C3 C4 1.387(3)
C3 C8 1.392(2)
C4 H4 0.9500
C4 C5 1.395(3)
C5 H5 0.9500
C5 C6 1.383(3)
C6 H6 0.9500
C6 C7 1.400(3)
C7 H7 0.9500
C7 C8 1.394(3)
C8 N1 1.422(2)
C9 C10 1.501(2)
C9 N1 1.372(2)
C9 O1 1.224(2)
C10 C11 1.388(3)
C10 C15 1.396(3)
C11 H11 0.9500
C11 C12 1.401(3)
C12 H12 0.9500
C12 C13 1.381(5)
C13 H13 0.9500
C13 C14 1.372(5)
C14 H14 0.9500
C14 C15 1.378(3)
C15 H15 0.9500
C16 C17 1.393(3)
C16 C21 1.389(3)
C17 H17 0.9500
C17 C18 1.384(3)
C18 H18 0.9500
C18 C19 1.383(3)
C19 H19 0.9500
C19 C20 1.379(3)
C20 H20 0.9500
C20 C21 1.392(3)
C21 H21 0.9500
C22 O2 1.322(3)
C22 O3 1.198(3)
C23 H23A 0.9900
C23 H23B 0.9900
C23 C24 1.380(6)
C23 O2 1.468(3)
C24 H24A 0.9800
C24 H24B 0.9800
C24 H24C 0.9800
C25 H25 1.0000
C25 C26 1.545(2)
C25 C40 1.521(2)
C25 N2 1.487(2)
C26 H26 1.0000
C26 C27 1.516(2)
C26 C46 1.523(2)
C27 C28 1.382(3)
C27 C32 1.391(3)
C28 H28 0.9500
C28 C29 1.399(3)
C29 H29 0.9500
C29 C30 1.380(4)
C30 H30 0.9500
C30 C31 1.392(3)
C31 H31 0.9500
C31 C32 1.397(3)
C32 N2 1.423(2)
C33 C34 1.493(3)
C33 N2 1.364(2)
C33 O4 1.230(2)
C34 C35 1.392(3)
C34 C39 1.389(3)
C35 H35 0.9500
C35 C36 1.381(3)
C36 H36 0.9500
C36 C37 1.374(4)
C37 H37 0.9500
C37 C38 1.377(4)
C38 H38 0.9500
C38 C39 1.387(4)
C39 H39 0.9500
C40 C41 1.394(3)
C40 C45 1.388(2)
C41 H41 0.9500
C41 C42 1.384(3)
C42 H42 0.9500
C42 C43 1.386(3)
C43 H43 0.9500
C43 C44 1.378(3)
C44 H44 0.9500
C44 C45 1.392(3)
C45 H45 0.9500
C46 O5 1.338(2)
C46 O6 1.201(2)
C47 H47A 0.9900
C47 H47B 0.9900
C47 C48 1.466(4)
C47 O5 1.466(2)
C48 H48A 0.9800
C48 H48B 0.9800
C48 H48C 0.9800

loop_
_geom_torsion_atom_site_label_1
_geom_torsion_atom_site_label_2
_geom_torsion_atom_site_label_3
_geom_torsion_atom_site_label_4
_geom_torsion
C1 C2 C3 C4 -170.12(18)
C1 C2 C3 C8 13.33(18)
C1 C2 C22 O2 155.46(18)
C1 C2 C22 O3 -27.6(3)
C1 C16 C17 C18 -178.56(17)
C1 C16 C21 C20 -179.81(17)
C2 C1 C16 C17 95.89(19)
C2 C1 C16 C21 -84.2(2)
C2 C1 N1 C8 17.73(16)
C2 C1 N1 C9 -179.48(14)
C2 C3 C4 C5 -176.96(18)
C2 C3 C8 C7 176.15(15)
C2 C3 C8 N1 -2.62(19)
C2 C22 O2 C23 177.6(3)
C3 C2 C22 O2 -91.1(2)
C3 C2 C22 O3 85.9(2)
C3 C4 C5 C6 1.6(3)
C3 C8 N1 C1 -9.98(18)
C3 C8 N1 C9 -171.93(15)
C4 C3 C8 C7 -0.7(3)
C4 C3 C8 N1 -179.52(15)
C4 C5 C6 C7 -1.0(3)
C5 C6 C7 C8 -0.5(3)
C6 C7 C8 C3 1.3(3)
C6 C7 C8 N1 179.86(17)
C7 C8 N1 C1 171.38(17)
C7 C8 N1 C9 9.4(3)
C8 C3 C4 C5 -0.7(3)
C9 C10 C11 C12 177.4(2)
C9 C10 C15 C14 -178.75(19)
C10 C9 N1 C1 22.5(2)
C10 C9 N1 C8 -177.58(15)
C10 C11 C12 C13 1.2(4)
C11 C10 C15 C14 -0.7(3)
C11 C12 C13 C14 -0.4(4)
C12 C13 C14 C15 -1.0(4)
C13 C14 C15 C10 1.5(4)
C15 C10 C11 C12 -0.7(3)
C16 C1 C2 C3 102.15(16)
C16 C1 C2 C22 -141.14(16)
C16 C1 N1 C8 -103.76(15)
C16 C1 N1 C9 59.02(19)
C16 C17 C18 C19 -1.6(3)
C17 C16 C21 C20 0.1(3)
C17 C18 C19 C20 0.1(3)
C18 C19 C20 C21 1.5(3)
C19 C20 C21 C16 -1.6(3)
C21 C16 C17 C18 1.5(3)
C22 C2 C3 C4 71.2(2)
C22 C2 C3 C8 -105.36(17)
C24 C23 O2 C22 -109.4(4)
C25 C26 C27 C28 -167.72(19)
C25 C26 C27 C32 14.82(18)
C25 C26 C46 O5 162.92(15)
C25 C26 C46 O6 -18.1(3)
C25 C40 C41 C42 -177.97(19)
C25 C40 C45 C44 179.10(16)
C26 C25 C40 C41 77.8(2)
C26 C25 C40 C45 -100.74(19)
C26 C25 N2 C32 21.80(16)
C26 C25 N2 C33 -170.77(15)
C26 C27 C28 C29 -177.62(19)
C26 C27 C32 C31 177.30(16)
C26 C27 C32 N2 -1.63(19)
C26 C46 O5 C47 -174.41(19)
C27 C26 C46 O5 -83.27(19)
C27 C26 C46 O6 95.7(2)
C27 C28 C29 C30 0.9(3)
C27 C32 N2 C25 -13.20(18)
C27 C32 N2 C33 179.80(16)
C28 C27 C32 C31 -0.4(3)
C28 C27 C32 N2 -179.34(16)
C28 C29 C30 C31 -0.5(4)
C29 C30 C31 C32 -0.3(3)
C30 C31 C32 C27 0.7(3)
C30 C31 C32 N2 179.44(18)
C31 C32 N2 C25 167.98(18)
C31 C32 N2 C33 1.0(3)
C32 C27 C28 C29 -0.4(3)
C33 C34 C35 C36 174.8(2)
C33 C34 C39 C38 -175.3(2)
C34 C33 N2 C25 21.3(2)
C34 C33 N2 C32 -173.45(16)
C34 C35 C36 C37 0.5(4)
C35 C34 C39 C38 0.0(3)
C35 C36 C37 C38 -0.3(5)
C36 C37 C38 C39 -0.1(5)
C37 C38 C39 C34 0.2(4)
C39 C34 C35 C36 -0.4(3)
C40 C25 C26 C27 99.16(16)
C40 C25 C26 C46 -142.73(15)
C40 C25 N2 C32 -98.79(15)
C40 C25 N2 C33 68.6(2)
C40 C41 C42 C43 -1.3(3)
C41 C40 C45 C44 0.5(3)
C41 C42 C43 C44 0.7(3)
C42 C43 C44 C45 0.5(3)
C43 C44 C45 C40 -1.1(3)
C45 C40 C41 C42 0.7(3)
C46 C26 C27 C28 73.0(2)
C46 C26 C27 C32 -104.47(17)
C48 C47 O5 C46 76.7(3)
N1 C1 C2 C3 -18.11(16)
N1 C1 C2 C22 98.60(16)
N1 C1 C16 C17 -148.22(16)
N1 C1 C16 C21 31.7(2)
N1 C9 C10 C11 59.8(2)
N1 C9 C10 C15 -122.12(19)
N2 C25 C26 C27 -21.43(16)
N2 C25 C26 C46 96.68(16)
N2 C25 C40 C41 -166.60(16)
N2 C25 C40 C45 14.8(2)
N2 C33 C34 C35 58.1(2)
N2 C33 C34 C39 -126.6(2)
O1 C9 C10 C11 -119.0(2)
O1 C9 C10 C15 59.0(3)
O1 C9 N1 C1 -158.65(16)
O1 C9 N1 C8 1.2(3)
O3 C22 O2 C23 0.6(4)
O4 C33 C34 C35 -119.9(2)
O4 C33 C34 C39 55.4(3)
O4 C33 N2 C25 -160.74(16)
O4 C33 N2 C32 4.5(3)
O6 C46 O5 C47 6.6(3)
